data_7705862
loop_
_publ_author_name
'Idelson, Celia'
'Webster, Leah'
'Kr\"amer, Tobias'
'Chadwick, F. Mark'

_publ_section_title
;
 Asymmetric bis-PNP pincer complexes of zirconium and hafnium - a measure
 of hemilability.
;
_journal_issue 46
_journal_name_full 'Dalton transactions (Cambridge, England : 2003)'
_journal_page_first 16653
_journal_page_last 16656
_journal_paper_doi 10.1039/d0dt03544k
_journal_volume 49
_journal_year 2020
_chemical_formula_moiety 'C60 H52 Cl2 N2 P4 Zr1'
_chemical_formula_sum 'C60 H52 Cl2 N2 P4 Zr'
_chemical_formula_weight 1087.11
_chemical_melting_point ?
_space_group_IT_number 2
_space_group_name_Hall '-P 1'
_space_group_name_H-M_alt 'P -1'
_symmetry_cell_setting triclinic
_symmetry_space_group_name_Hall '-P 1'
_symmetry_space_group_name_H-M 'P -1'
_atom_sites_solution_hydrogens difmap
_atom_sites_solution_primary other
_audit_update_record
;
2020-08-18 deposited with the CCDC.	2020-11-10 downloaded from the CCDC.
;
_cell_angle_alpha 85.224(4)
_cell_angle_beta 86.838(4)
_cell_angle_gamma 66.436(6)
_cell_formula_units_Z 2
_cell_length_a 11.1053(7)
_cell_length_b 13.1355(8)
_cell_length_c 20.3905(10)
_cell_measurement_reflns_used 6386
_cell_measurement_temperature 173
_cell_measurement_theta_max 73
_cell_measurement_theta_min 4
_cell_volume 2716.2(3)
_computing_cell_refinement
; 
 CrysAlisPro (Rigaku Oxford Diffraction, 2017) 
;
_computing_data_collection 'SuperNova, (Oxford Diffraction, 2010)'
_computing_data_reduction
; 
 CrysAlisPro (Rigaku Oxford Diffraction, 2017) 
;
_computing_molecular_graphics 'CAMERON (Watkin et al., 1996)'
_computing_publication_material 'CRYSTALS (Betteridge et al., 2003)'
_computing_structure_refinement 'CRYSTALS (Betteridge et al., 2003)'
_computing_structure_solution 'Superflip (Palatinus & Chapuis, 2007)'
_diffrn_ambient_temperature 173
_diffrn_measured_fraction_theta_full 0.994
_diffrn_measured_fraction_theta_max 0.947
_diffrn_measurement_device Area
_diffrn_measurement_device_type 'Oxford Diffraction SuperNova'
_diffrn_measurement_method \w
_diffrn_radiation_monochromator 'focussing mirrors'
_diffrn_radiation_type 'Cu K\a'
_diffrn_radiation_wavelength 1.54180
_diffrn_reflns_av_R_equivalents 0.039
_diffrn_reflns_av_unetI/netI 0.068
_diffrn_reflns_limit_h_max 13
_diffrn_reflns_limit_h_min -9
_diffrn_reflns_limit_k_max 16
_diffrn_reflns_limit_k_min -13
_diffrn_reflns_limit_l_max 24
_diffrn_reflns_limit_l_min -25
_diffrn_reflns_number 15595
_diffrn_reflns_theta_full 43.321
_diffrn_reflns_theta_max 73.426
_diffrn_reflns_theta_min 3.679
_diffrn_standards_number 0
_exptl_absorpt_coefficient_mu 3.982
_exptl_absorpt_correction_T_max 0.67
_exptl_absorpt_correction_T_min 0.52
_exptl_absorpt_correction_type multi-scan
_exptl_absorpt_process_details
; 
 CrysAlisPro (Rigaku Oxford Diffraction, 2017) 
;
_exptl_crystal_colour red
_exptl_crystal_density_diffrn 1.329
_exptl_crystal_density_meas ?
_exptl_crystal_density_method 'not measured'
_exptl_crystal_description shard
_exptl_crystal_F_000 1120
_exptl_crystal_size_max 0.200
_exptl_crystal_size_mid 0.200
_exptl_crystal_size_min 0.100
_refine_diff_density_max 0.58
_refine_diff_density_min -0.78
_refine_ls_extinction_method None
_refine_ls_goodness_of_fit_ref 1.6170
_refine_ls_hydrogen_treatment constr
_refine_ls_matrix_type full
_refine_ls_number_parameters 622
_refine_ls_number_reflns 10316
_refine_ls_number_restraints 0
_refine_ls_R_factor_all 0.0562
_refine_ls_R_factor_gt 0.0446
_refine_ls_shift/su_max 0.0010450
_refine_ls_shift/su_mean 0.0000239
_refine_ls_structure_factor_coef Fsqd
_refine_ls_weighting_details
;
 Method, part 1, Chebychev polynomial, (Watkin, 1994, Prince, 1982) 
 [weight] = 1.0/[A~0~*T~0~(x)+A~1~*T~1~(x) ... +A~n-1~]*T~n-1~(x)] 
 where A~i~ are the Chebychev coefficients listed below and x= Fcalc/Fmax 
 Method = Robust Weighting (Prince, 1982) 
 W = [weight] * [1-(deltaF/6*sigmaF)^2^]^2^ 
 A~i~ are: 
 650. 0.101E+04 578. 210. 33.1 
;
_refine_ls_weighting_scheme calc
_refine_ls_wR_factor_all 0.1274
_refine_ls_wR_factor_gt 0.1134
_refine_ls_wR_factor_ref 0.1274
_reflns_limit_h_max 13
_reflns_limit_h_min -13
_reflns_limit_k_max 16
_reflns_limit_k_min -16
_reflns_limit_l_max 25
_reflns_limit_l_min 0
_reflns_number_gt 8347
_reflns_number_total 10361
_reflns_threshold_expression I>2.0\s(I)
_oxford_diffrn_Wilson_B_factor 2.29
_oxford_diffrn_Wilson_scale 0.24
_oxford_refine_ls_r_factor_ref 0.0562
_oxford_refine_ls_scale 2.074(10)
_oxford_reflns_number_all 10316
_oxford_structure_analysis_title 'lve\FMC2002\FMC2002.cif_od At 11:37 on 20/ 1'
_cod_data_source_file d0dt03544k3.cif
_cod_data_source_block PNP2ZrCl2
_cod_depositor_comments
;
The following automatic conversions were performed:

data item '_chemical_melting_point' value 'not measured' was changed
to '?' -- the value is undefined or not given.

data item '_exptl_crystal_density_meas' value 'not measured' was
changed to '?' -- the value is perceived as not measured.

Automatic conversion script
Id: cif_fix_values 7556 2019-12-06 15:28:31Z antanas 
;
_cod_original_sg_symbol_H-M 'P -1 '
_cod_original_formula_sum 'C60 H52 Cl2 N2 P4 Zr1'
_cod_database_code 7705862
_oxford_refine_reflns_threshold_expression_ref I>-3.0\s(I)
_platon_squeeze_void_probe_radius 1.20

loop_
_symmetry_equiv_pos_as_xyz
x,y,z
-x,-y,-z

loop_
_atom_site_label
_atom_site_type_symbol
_atom_site_fract_x
_atom_site_fract_y
_atom_site_fract_z
_atom_site_U_iso_or_equiv
_atom_site_occupancy
_atom_site_adp_type
_atom_site_refinement_flags_posn
_atom_site_refinement_flags_adp
_atom_site_refinement_flags_occupancy
_atom_site_disorder_assembly
_atom_site_disorder_group
_atom_site_attached_hydrogens
C1 C -0.2059(4) 0.7613(3) 0.2784(2) 0.0322 1.0000 Uani . . . . . .
C2 C -0.3233(4) 0.7769(4) 0.3097(2) 0.0375 1.0000 Uani . . . . . .
C3 C -0.2986(4) 0.6975(4) 0.3637(2) 0.0390 1.0000 Uani . . . . . .
C4 C -0.1659(4) 0.6368(3) 0.3645(2) 0.0337 1.0000 Uani . . . . . .
C5 C -0.1732(4) 0.8263(4) 0.2238(2) 0.0351 1.0000 Uani . . . . . .
C6 C -0.0861(4) 0.5407(4) 0.4091(2) 0.0369 1.0000 Uani . . . . . .
C7 C 0.0272(4) 0.9072(3) 0.1772(2) 0.0318 1.0000 Uani . . . . . .
C8 C 0.1204(5) 0.8452(4) 0.1320(2) 0.0427 1.0000 Uani . . . . . .
C9 C 0.1612(6) 0.8956(4) 0.0784(2) 0.0525 1.0000 Uani . . . . . .
C10 C 0.1091(7) 1.0108(5) 0.0687(3) 0.0631 1.0000 Uani . . . . . .
C11 C 0.0166(7) 1.0720(5) 0.1124(3) 0.0675 1.0000 Uani . . . . . .
C12 C -0.0261(6) 1.0229(4) 0.1653(2) 0.0481 1.0000 Uani . . . . . .
C13 C -0.0790(4) 0.9364(3) 0.3120(2) 0.0331 1.0000 Uani . . . . . .
C14 C 0.0124(4) 0.9408(4) 0.3548(2) 0.0393 1.0000 Uani . . . . . .
C15 C -0.0253(5) 1.0116(4) 0.4052(2) 0.0452 1.0000 Uani . . . . . .
C16 C -0.1562(5) 1.0792(4) 0.4148(2) 0.0489 1.0000 Uani . . . . . .
C17 C -0.2476(5) 1.0754(4) 0.3730(3) 0.0559 1.0000 Uani . . . . . .
C18 C -0.2108(4) 1.0057(4) 0.3218(3) 0.0445 1.0000 Uani . . . . . .
C19 C -0.0394(4) 0.3845(3) 0.3101(2) 0.0321 1.0000 Uani . . . . . .
C20 C -0.1448(4) 0.4525(4) 0.2693(2) 0.0352 1.0000 Uani . . . . . .
C21 C -0.2060(4) 0.4042(4) 0.2330(2) 0.0398 1.0000 Uani . . . . . .
C22 C -0.1637(5) 0.2898(4) 0.2343(3) 0.0480 1.0000 Uani . . . . . .
C23 C -0.0584(5) 0.2234(4) 0.2722(3) 0.0494 1.0000 Uani . . . . . .
C24 C 0.0027(5) 0.2703(4) 0.3097(2) 0.0431 1.0000 Uani . . . . . .
C25 C 0.1480(4) 0.3366(4) 0.4134(2) 0.0346 1.0000 Uani . . . . . .
C26 C 0.0923(5) 0.2815(4) 0.4599(2) 0.0456 1.0000 Uani . . . . . .
C27 C 0.1691(5) 0.1977(4) 0.5028(3) 0.0496 1.0000 Uani . . . . . .
C28 C 0.3038(5) 0.1665(4) 0.5009(3) 0.0497 1.0000 Uani . . . . . .
C29 C 0.3602(5) 0.2202(4) 0.4560(2) 0.0477 1.0000 Uani . . . . . .
C30 C 0.2837(4) 0.3051(4) 0.4120(2) 0.0396 1.0000 Uani . . . . . .
C31 C 0.4215(4) 0.4501(3) 0.2968(2) 0.0312 1.0000 Uani . . . . . .
C32 C 0.5135(4) 0.3450(4) 0.2906(2) 0.0396 1.0000 Uani . . . . . .
C33 C 0.4549(5) 0.2847(4) 0.2609(2) 0.0414 1.0000 Uani . . . . . .
C34 C 0.3267(4) 0.3562(3) 0.2479(2) 0.0320 1.0000 Uani . . . . . .
C35 C 0.4372(4) 0.5498(4) 0.3185(2) 0.0352 1.0000 Uani . . . . . .
C36 C 0.2346(4) 0.3314(4) 0.2072(2) 0.0368 1.0000 Uani . . . . . .
C37 C 0.4266(4) 0.6487(3) 0.1886(2) 0.0324 1.0000 Uani . . . . . .
C38 C 0.4006(5) 0.5915(4) 0.1401(2) 0.0436 1.0000 Uani . . . . . .
C39 C 0.4721(6) 0.5743(5) 0.0814(3) 0.0539 1.0000 Uani . . . . . .
C40 C 0.5723(5) 0.6117(4) 0.0703(3) 0.0519 1.0000 Uani . . . . . .
C41 C 0.6009(5) 0.6659(4) 0.1189(2) 0.0482 1.0000 Uani . . . . . .
C42 C 0.5291(4) 0.6847(4) 0.1771(2) 0.0384 1.0000 Uani . . . . . .
C43 C 0.3384(4) 0.7933(3) 0.2964(2) 0.0319 1.0000 Uani . . . . . .
C44 C 0.3106(4) 0.8899(4) 0.2546(2) 0.0388 1.0000 Uani . . . . . .
C45 C 0.3048(5) 0.9877(4) 0.2788(3) 0.0446 1.0000 Uani . . . . . .
C46 C 0.3253(5) 0.9907(4) 0.3448(3) 0.0464 1.0000 Uani . . . . . .
C47 C 0.3525(4) 0.8966(4) 0.3862(3) 0.0466 1.0000 Uani . . . . . .
C48 C 0.3599(4) 0.7978(4) 0.3629(2) 0.0379 1.0000 Uani . . . . . .
C49 C 0.4127(5) 0.2088(5) 0.1077(2) 0.0562 1.0000 Uani . . . . . .
C50 C 0.5378(6) 0.2036(7) 0.0943(3) 0.0792 1.0000 Uani . . . . . .
C51 C 0.6430(7) 0.1001(10) 0.0851(4) 0.1080 1.0000 Uani . . . . . .
C52 C 0.6159(10) 0.0054(9) 0.0898(4) 0.1162 1.0000 Uani . . . . . .
C53 C 0.4938(9) 0.0075(6) 0.1039(4) 0.1018 1.0000 Uani . . . . . .
C54 C 0.3932(7) 0.1104(5) 0.1123(3) 0.0687 1.0000 Uani . . . . . .
C55 C 0.1461(5) 0.3328(4) 0.0750(2) 0.0372 1.0000 Uani . . . . . .
C56 C 0.1700(5) 0.2818(4) 0.0163(2) 0.0482 1.0000 Uani . . . . . .
C57 C 0.0682(6) 0.2829(5) -0.0205(2) 0.0544 1.0000 Uani . . . . . .
C58 C -0.0601(6) 0.3370(5) 0.0003(3) 0.0568 1.0000 Uani . . . . . .
C59 C -0.0855(5) 0.3865(5) 0.0591(3) 0.0519 1.0000 Uani . . . . . .
C60 C 0.0155(5) 0.3862(4) 0.0957(3) 0.0478 1.0000 Uani . . . . . .
N1 N -0.1040(3) 0.6741(3) 0.31216(16) 0.0293 1.0000 Uani . . . . . .
N2 N 0.3024(3) 0.4596(3) 0.27089(17) 0.0306 1.0000 Uani . . . . . .
P1 P -0.02206(10) 0.83752(8) 0.24790(5) 0.0293 1.0000 Uani . . . . . .
P2 P 0.04457(10) 0.44811(8) 0.35720(5) 0.0302 1.0000 Uani . . . . . .
P3 P 0.33251(10) 0.66886(8) 0.26586(5) 0.0280 1.0000 Uani . . . . . .
P4 P 0.27968(12) 0.34753(10) 0.11756(6) 0.0393 1.0000 Uani . . . . . .
Cl1 Cl 0.06339(10) 0.60113(9) 0.17406(5) 0.0372 1.0000 Uani . . . . . .
Cl2 Cl 0.14912(10) 0.65159(9) 0.39683(5) 0.0342 1.0000 Uani . . . . . .
Zr1 Zr 0.11328(3) 0.60966(3) 0.286967(16) 0.0260 1.0000 Uani . . . . . .
H21 H -0.4057 0.8313 0.2970 0.0450 1.0000 Uiso R . . . . .
H31 H -0.3619 0.6885 0.3935 0.0466 1.0000 Uiso R . . . . .
H51 H -0.2436 0.9003 0.2162 0.0430 1.0000 Uiso R . . . . .
H52 H -0.1564 0.7903 0.1820 0.0433 1.0000 Uiso R . . . . .
H62 H -0.0484 0.5649 0.4444 0.0447 1.0000 Uiso R . . . . .
H61 H -0.1399 0.5036 0.4297 0.0451 1.0000 Uiso R . . . . .
H81 H 0.1554 0.7664 0.1384 0.0511 1.0000 Uiso R . . . . .
H91 H 0.2267 0.8516 0.0481 0.0634 1.0000 Uiso R . . . . .
H101 H 0.1385 1.0467 0.0328 0.0739 1.0000 Uiso R . . . . .
H111 H -0.0187 1.1512 0.1051 0.0812 1.0000 Uiso R . . . . .
H121 H -0.0929 1.0666 0.1947 0.0596 1.0000 Uiso R . . . . .
H141 H 0.1023 0.8933 0.3492 0.0484 1.0000 Uiso R . . . . .
H151 H 0.0391 1.0146 0.4338 0.0542 1.0000 Uiso R . . . . .
H161 H -0.1829 1.1286 0.4496 0.0582 1.0000 Uiso R . . . . .
H171 H -0.3371 1.1214 0.3794 0.0682 1.0000 Uiso R . . . . .
H181 H -0.2748 1.0054 0.2926 0.0531 1.0000 Uiso R . . . . .
H201 H -0.1724 0.5310 0.2677 0.0426 1.0000 Uiso R . . . . .
H211 H -0.2776 0.4509 0.2063 0.0485 1.0000 Uiso R . . . . .
H221 H -0.2066 0.2574 0.2086 0.0590 1.0000 Uiso R . . . . .
H231 H -0.0299 0.1450 0.2725 0.0588 1.0000 Uiso R . . . . .
H241 H 0.0736 0.2236 0.3363 0.0539 1.0000 Uiso R . . . . .
H261 H -0.0005 0.3031 0.4617 0.0560 1.0000 Uiso R . . . . .
H271 H 0.1291 0.1607 0.5338 0.0604 1.0000 Uiso R . . . . .
H281 H 0.3581 0.1090 0.5301 0.0599 1.0000 Uiso R . . . . .
H291 H 0.4530 0.1970 0.4547 0.0572 1.0000 Uiso R . . . . .
H301 H 0.3235 0.3425 0.3809 0.0470 1.0000 Uiso R . . . . .
H321 H 0.6020 0.3176 0.3039 0.0484 1.0000 Uiso R . . . . .
H331 H 0.4941 0.2088 0.2512 0.0501 1.0000 Uiso R . . . . .
H351 H 0.5291 0.5414 0.3123 0.0430 1.0000 Uiso R . . . . .
H352 H 0.4095 0.5642 0.3641 0.0429 1.0000 Uiso R . . . . .
H362 H 0.1435 0.3828 0.2160 0.0449 1.0000 Uiso R . . . . .
H361 H 0.2408 0.2548 0.2176 0.0453 1.0000 Uiso R . . . . .
H381 H 0.3324 0.5641 0.1477 0.0539 1.0000 Uiso R . . . . .
H391 H 0.4526 0.5357 0.0485 0.0650 1.0000 Uiso R . . . . .
H401 H 0.6199 0.6007 0.0300 0.0620 1.0000 Uiso R . . . . .
H411 H 0.6698 0.6912 0.1111 0.0574 1.0000 Uiso R . . . . .
H421 H 0.5494 0.7232 0.2103 0.0485 1.0000 Uiso R . . . . .
H441 H 0.2967 0.8869 0.2096 0.0481 1.0000 Uiso R . . . . .
H451 H 0.2882 1.0521 0.2495 0.0539 1.0000 Uiso R . . . . .
H461 H 0.3211 1.0576 0.3623 0.0549 1.0000 Uiso R . . . . .
H471 H 0.3663 0.8995 0.4314 0.0567 1.0000 Uiso R . . . . .
H481 H 0.3791 0.7323 0.3921 0.0473 1.0000 Uiso R . . . . .
H501 H 0.5533 0.2733 0.0908 0.0990 1.0000 Uiso R . . . . .
H511 H 0.7307 0.0958 0.0772 0.1270 1.0000 Uiso R . . . . .
H521 H 0.6856 -0.0638 0.0823 0.1352 1.0000 Uiso R . . . . .
H531 H 0.4774 -0.0607 0.1078 0.1254 1.0000 Uiso R . . . . .
H541 H 0.3039 0.1145 0.1220 0.0883 1.0000 Uiso R . . . . .
H561 H 0.2593 0.2453 0.0006 0.0590 1.0000 Uiso R . . . . .
H571 H 0.0871 0.2471 -0.0604 0.0664 1.0000 Uiso R . . . . .
H581 H -0.1309 0.3405 -0.0258 0.0690 1.0000 Uiso R . . . . .
H591 H -0.1732 0.4197 0.0759 0.0624 1.0000 Uiso R . . . . .
H601 H -0.0037 0.4238 0.1351 0.0571 1.0000 Uiso R . . . . .

loop_
_atom_site_aniso_label
_atom_site_aniso_U_11
_atom_site_aniso_U_22
_atom_site_aniso_U_33
_atom_site_aniso_U_23
_atom_site_aniso_U_13
_atom_site_aniso_U_12
C1 0.024(2) 0.026(2) 0.042(2) -0.0014(17) -0.0071(17) -0.0043(16)
C2 0.024(2) 0.036(2) 0.049(3) -0.0030(19) -0.0011(18) -0.0079(18)
C3 0.028(2) 0.041(2) 0.047(3) -0.005(2) 0.0062(19) -0.0137(19)
C4 0.029(2) 0.031(2) 0.041(2) -0.0038(18) 0.0011(17) -0.0119(17)
C5 0.029(2) 0.034(2) 0.041(2) 0.0013(18) -0.0068(18) -0.0103(18)
C6 0.035(2) 0.036(2) 0.039(2) -0.0014(18) 0.0053(18) -0.0147(19)
C7 0.034(2) 0.030(2) 0.031(2) 0.0094(16) -0.0062(17) -0.0135(17)
C8 0.044(3) 0.038(2) 0.042(3) 0.005(2) -0.001(2) -0.014(2)
C9 0.070(4) 0.049(3) 0.037(3) 0.007(2) 0.007(2) -0.025(3)
C10 0.100(5) 0.061(4) 0.040(3) 0.010(3) 0.008(3) -0.048(4)
C11 0.108(5) 0.036(3) 0.057(3) 0.007(2) 0.006(3) -0.030(3)
C12 0.066(3) 0.034(2) 0.042(3) 0.006(2) 0.005(2) -0.020(2)
C13 0.030(2) 0.027(2) 0.038(2) 0.0055(17) 0.0017(17) -0.0090(17)
C14 0.031(2) 0.039(2) 0.042(2) -0.0027(19) 0.0015(18) -0.0086(19)
C15 0.048(3) 0.047(3) 0.037(2) -0.002(2) -0.001(2) -0.015(2)
C16 0.062(3) 0.041(3) 0.036(2) -0.002(2) 0.011(2) -0.014(2)
C17 0.039(3) 0.044(3) 0.069(4) -0.008(3) 0.011(3) -0.001(2)
C18 0.030(2) 0.035(2) 0.059(3) -0.006(2) -0.001(2) -0.0034(19)
C19 0.034(2) 0.031(2) 0.031(2) 0.0041(16) 0.0083(17) -0.0135(17)
C20 0.039(2) 0.028(2) 0.035(2) 0.0047(17) 0.0009(18) -0.0108(18)
C21 0.034(2) 0.041(2) 0.044(3) 0.003(2) 0.0015(19) -0.016(2)
C22 0.046(3) 0.043(3) 0.059(3) -0.014(2) -0.002(2) -0.020(2)
C23 0.053(3) 0.032(2) 0.061(3) -0.006(2) -0.001(2) -0.014(2)
C24 0.041(3) 0.034(2) 0.052(3) -0.006(2) -0.004(2) -0.012(2)
C25 0.037(2) 0.032(2) 0.034(2) 0.0004(17) 0.0043(18) -0.0134(18)
C26 0.043(3) 0.038(3) 0.051(3) 0.004(2) 0.001(2) -0.013(2)
C27 0.063(3) 0.040(3) 0.045(3) 0.009(2) 0.000(2) -0.023(2)
C28 0.054(3) 0.039(3) 0.047(3) 0.003(2) -0.011(2) -0.008(2)
C29 0.042(3) 0.048(3) 0.046(3) 0.011(2) -0.006(2) -0.013(2)
C30 0.039(2) 0.041(2) 0.035(2) 0.0093(19) 0.0012(19) -0.015(2)
C31 0.0250(19) 0.032(2) 0.029(2) 0.0062(16) 0.0016(15) -0.0050(16)
C32 0.029(2) 0.035(2) 0.043(2) 0.0055(19) 0.0005(18) -0.0029(18)
C33 0.039(2) 0.027(2) 0.047(3) -0.0019(19) 0.006(2) -0.0021(18)
C34 0.035(2) 0.0253(19) 0.030(2) 0.0046(16) 0.0028(17) -0.0074(17)
C35 0.026(2) 0.038(2) 0.039(2) 0.0044(18) -0.0034(17) -0.0102(18)
C36 0.039(2) 0.030(2) 0.037(2) -0.0018(17) 0.0077(18) -0.0100(18)
C37 0.031(2) 0.026(2) 0.033(2) 0.0040(16) 0.0009(17) -0.0052(17)
C38 0.039(3) 0.046(3) 0.046(3) -0.012(2) 0.007(2) -0.018(2)
C39 0.061(3) 0.062(3) 0.040(3) -0.016(2) 0.010(2) -0.024(3)
C40 0.050(3) 0.054(3) 0.045(3) -0.005(2) 0.018(2) -0.015(2)
C41 0.047(3) 0.049(3) 0.046(3) 0.007(2) 0.016(2) -0.021(2)
C42 0.040(2) 0.038(2) 0.036(2) 0.0047(18) 0.0069(19) -0.017(2)
C43 0.0211(19) 0.034(2) 0.038(2) -0.0045(17) 0.0025(16) -0.0083(16)
C44 0.034(2) 0.038(2) 0.044(3) -0.0051(19) 0.0009(19) -0.0122(19)
C45 0.043(3) 0.036(2) 0.051(3) 0.000(2) 0.001(2) -0.013(2)
C46 0.037(3) 0.041(3) 0.061(3) -0.010(2) 0.001(2) -0.015(2)
C47 0.029(2) 0.058(3) 0.052(3) -0.022(2) -0.003(2) -0.013(2)
C48 0.023(2) 0.045(3) 0.044(2) -0.006(2) -0.0011(18) -0.0107(18)
C49 0.037(3) 0.075(4) 0.035(3) -0.010(2) 0.002(2) 0.001(3)
C50 0.049(3) 0.124(6) 0.044(3) 0.001(3) 0.005(3) -0.014(4)
C51 0.047(4) 0.169(10) 0.052(4) 0.005(5) 0.004(3) 0.013(5)
C52 0.096(7) 0.115(7) 0.049(4) 0.020(5) 0.004(4) 0.045(6)
C53 0.115(7) 0.065(5) 0.066(4) -0.008(4) -0.002(4) 0.027(4)
C54 0.075(4) 0.045(3) 0.059(4) -0.007(3) -0.007(3) 0.007(3)
C55 0.045(3) 0.029(2) 0.032(2) 0.0075(17) 0.0012(18) -0.0106(19)
C56 0.047(3) 0.050(3) 0.037(3) 0.000(2) 0.005(2) -0.010(2)
C57 0.069(4) 0.055(3) 0.030(2) 0.004(2) -0.006(2) -0.017(3)
C58 0.054(3) 0.063(3) 0.050(3) 0.002(3) -0.017(3) -0.019(3)
C59 0.043(3) 0.053(3) 0.052(3) 0.003(2) -0.001(2) -0.012(2)
C60 0.043(3) 0.045(3) 0.052(3) -0.012(2) 0.003(2) -0.013(2)
N1 0.0207(16) 0.0290(17) 0.0328(18) 0.0027(14) 0.0019(13) -0.0056(13)
N2 0.0254(17) 0.0261(17) 0.0340(18) 0.0033(14) 0.0002(14) -0.0046(14)
P1 0.0254(5) 0.0253(5) 0.0331(5) 0.0036(4) -0.0030(4) -0.0063(4)
P2 0.0285(5) 0.0269(5) 0.0321(5) 0.0041(4) 0.0036(4) -0.0095(4)
P3 0.0239(5) 0.0285(5) 0.0280(5) 0.0025(4) 0.0009(4) -0.0078(4)
P4 0.0385(6) 0.0398(6) 0.0369(6) 0.0002(5) 0.0056(5) -0.0140(5)
Cl1 0.0392(5) 0.0348(5) 0.0322(5) 0.0006(4) -0.0065(4) -0.0089(4)
Cl2 0.0307(5) 0.0421(5) 0.0285(5) 0.0011(4) 0.0002(4) -0.0139(4)
Zr1 0.02185(16) 0.02422(16) 0.02839(17) 0.00301(12) -0.00040(12) -0.00628(13)

loop_
_atom_type_symbol
_atom_type_scat_dispersion_real
_atom_type_scat_dispersion_imag
_atom_type_scat_Cromer_Mann_a1
_atom_type_scat_Cromer_Mann_b1
_atom_type_scat_Cromer_Mann_a2
_atom_type_scat_Cromer_Mann_b2
_atom_type_scat_Cromer_Mann_a3
_atom_type_scat_Cromer_Mann_b3
_atom_type_scat_Cromer_Mann_a4
_atom_type_scat_Cromer_Mann_b4
_atom_type_scat_Cromer_Mann_c
_atom_type_scat_source
Zr -0.1862 2.2449 17.8765 1.2762 10.9480 11.9160 5.4173 0.1176 3.6572 87.6627 2.0693 'International Tables Vol C 4.2.6.8 and 6.1.1.4'
P 0.2955 0.4335 6.4345 1.9067 4.1791 27.1570 1.7800 0.5260 1.4908 68.1645 1.1149 'International Tables Vol C 4.2.6.8 and 6.1.1.4'
N 0.0311 0.0180 12.2126 0.0057 3.1322 9.8933 2.0125 28.9975 1.1663 0.5826 -11.5290 'International Tables Vol C 4.2.6.8 and 6.1.1.4'
Cl 0.3639 0.7018 11.4604 0.0104 7.1964 1.1662 6.2556 18.5194 1.6455 47.7784 -9.5574 'International Tables Vol C 4.2.6.8 and 6.1.1.4'
C 0.0181 0.0091 2.3100 20.8439 1.0200 10.2075 1.5886 0.5687 0.8650 51.6512 0.2156 'International Tables Vol C 4.2.6.8 and 6.1.1.4'
H 0.0000 0.0000 0.4930 10.5109 0.3229 26.1257 0.1402 3.1424 0.0408 57.7998 0.0030 'International Tables Vol C 4.2.6.8 and 6.1.1.4'

loop_
_geom_angle_atom_site_label_1
_geom_angle_site_symmetry_1
_geom_angle_atom_site_label_2
_geom_angle_site_symmetry_2
_geom_angle_atom_site_label_3
_geom_angle_site_symmetry_3
_geom_angle
_geom_angle_publ_flag
C2 . C1 . C5 . 130.7(4) yes
C2 . C1 . N1 . 109.4(4) yes
C5 . C1 . N1 . 119.4(4) yes
C1 . C2 . C3 . 107.9(4) yes
C1 . C2 . H21 . 125.5 no
C3 . C2 . H21 . 126.6 no
C2 . C3 . C4 . 107.1(4) yes
C2 . C3 . H31 . 126.2 no
C4 . C3 . H31 . 126.7 no
C3 . C4 . C6 . 130.3(4) yes
C3 . C4 . N1 . 110.2(4) yes
C6 . C4 . N1 . 119.5(4) yes
C1 . C5 . P1 . 105.3(3) yes
C1 . C5 . H51 . 111.9 no
P1 . C5 . H51 . 110.6 no
C1 . C5 . H52 . 113.0 no
P1 . C5 . H52 . 108.9 no
H51 . C5 . H52 . 107.0 no
C4 . C6 . P2 . 105.7(3) yes
C4 . C6 . H62 . 111.3 no
P2 . C6 . H62 . 110.4 no
C4 . C6 . H61 . 110.5 no
P2 . C6 . H61 . 111.2 no
H62 . C6 . H61 . 107.8 no
C8 . C7 . C12 . 117.3(4) yes
C8 . C7 . P1 . 120.1(3) yes
C12 . C7 . P1 . 122.6(4) yes
C7 . C8 . C9 . 121.5(5) yes
C7 . C8 . H81 . 118.5 no
C9 . C8 . H81 . 120.0 no
C8 . C9 . C10 . 120.1(5) yes
C8 . C9 . H91 . 120.4 no
C10 . C9 . H91 . 119.6 no
C9 . C10 . C11 . 118.8(5) yes
C9 . C10 . H101 . 121.0 no
C11 . C10 . H101 . 120.3 no
C10 . C11 . C12 . 121.7(5) yes
C10 . C11 . H111 . 118.0 no
C12 . C11 . H111 . 120.3 no
C7 . C12 . C11 . 120.7(5) yes
C7 . C12 . H121 . 118.4 no
C11 . C12 . H121 . 120.9 no
C14 . C13 . C18 . 118.1(4) yes
C14 . C13 . P1 . 118.8(3) yes
C18 . C13 . P1 . 123.0(4) yes
C13 . C14 . C15 . 121.4(4) yes
C13 . C14 . H141 . 119.0 no
C15 . C14 . H141 . 119.5 no
C14 . C15 . C16 . 120.0(5) yes
C14 . C15 . H151 . 120.5 no
C16 . C15 . H151 . 119.5 no
C15 . C16 . C17 . 119.1(5) yes
C15 . C16 . H161 . 120.4 no
C17 . C16 . H161 . 120.5 no
C16 . C17 . C18 . 121.4(5) yes
C16 . C17 . H171 . 119.5 no
C18 . C17 . H171 . 119.1 no
C13 . C18 . C17 . 119.9(5) yes
C13 . C18 . H181 . 119.7 no
C17 . C18 . H181 . 120.4 no
C20 . C19 . C24 . 118.3(4) yes
C20 . C19 . P2 . 119.9(3) yes
C24 . C19 . P2 . 121.6(3) yes
C19 . C20 . C21 . 119.7(4) yes
C19 . C20 . H201 . 119.3 no
C21 . C20 . H201 . 121.0 no
C20 . C21 . C22 . 121.0(4) yes
C20 . C21 . H211 . 118.9 no
C22 . C21 . H211 . 120.1 no
C21 . C22 . C23 . 119.4(5) yes
C21 . C22 . H221 . 120.0 no
C23 . C22 . H221 . 120.6 no
C22 . C23 . C24 . 120.5(5) yes
C22 . C23 . H231 . 118.8 no
C24 . C23 . H231 . 120.8 no
C19 . C24 . C23 . 121.1(5) yes
C19 . C24 . H241 . 119.5 no
C23 . C24 . H241 . 119.4 no
C26 . C25 . C30 . 118.7(4) yes
C26 . C25 . P2 . 120.6(3) yes
C30 . C25 . P2 . 120.6(3) yes
C25 . C26 . C27 . 121.2(5) yes
C25 . C26 . H261 . 119.3 no
C27 . C26 . H261 . 119.5 no
C26 . C27 . C28 . 119.7(5) yes
C26 . C27 . H271 . 119.8 no
C28 . C27 . H271 . 120.5 no
C27 . C28 . C29 . 120.0(5) yes
C27 . C28 . H281 . 120.7 no
C29 . C28 . H281 . 119.3 no
C28 . C29 . C30 . 121.0(5) yes
C28 . C29 . H291 . 119.0 no
C30 . C29 . H291 . 119.9 no
C25 . C30 . C29 . 119.3(4) yes
C25 . C30 . H301 . 120.0 no
C29 . C30 . H301 . 120.7 no
C32 . C31 . C35 . 129.3(4) yes
C32 . C31 . N2 . 109.5(4) yes
C35 . C31 . N2 . 120.8(3) yes
C31 . C32 . C33 . 108.0(4) yes
C31 . C32 . H321 . 126.0 no
C33 . C32 . H321 . 126.0 no
C32 . C33 . C34 . 107.3(4) yes
C32 . C33 . H331 . 127.3 no
C34 . C33 . H331 . 125.4 no
C33 . C34 . C36 . 125.2(4) yes
C33 . C34 . N2 . 109.4(4) yes
C36 . C34 . N2 . 125.0(4) yes
C31 . C35 . P3 . 106.4(3) yes
C31 . C35 . H351 . 110.3 no
P3 . C35 . H351 . 109.3 no
C31 . C35 . H352 . 113.0 no
P3 . C35 . H352 . 108.4 no
H351 . C35 . H352 . 109.3 no
C34 . C36 . P4 . 108.6(3) yes
C34 . C36 . H362 . 110.1 no
P4 . C36 . H362 . 110.0 no
C34 . C36 . H361 . 111.1 no
P4 . C36 . H361 . 109.0 no
H362 . C36 . H361 . 108.0 no
C38 . C37 . C42 . 118.4(4) yes
C38 . C37 . P3 . 119.7(3) yes
C42 . C37 . P3 . 121.8(3) yes
C37 . C38 . C39 . 120.5(5) yes
C37 . C38 . H381 . 119.6 no
C39 . C38 . H381 . 119.9 no
C38 . C39 . C40 . 120.4(5) yes
C38 . C39 . H391 . 119.6 no
C40 . C39 . H391 . 120.0 no
C39 . C40 . C41 . 119.4(4) yes
C39 . C40 . H401 . 120.1 no
C41 . C40 . H401 . 120.5 no
C40 . C41 . C42 . 120.5(5) yes
C40 . C41 . H411 . 119.1 no
C42 . C41 . H411 . 120.3 no
C37 . C42 . C41 . 120.7(5) yes
C37 . C42 . H421 . 119.5 no
C41 . C42 . H421 . 119.8 no
C44 . C43 . C48 . 118.5(4) yes
C44 . C43 . P3 . 120.3(3) yes
C48 . C43 . P3 . 121.0(3) yes
C43 . C44 . C45 . 120.6(4) yes
C43 . C44 . H441 . 118.6 no
C45 . C44 . H441 . 120.8 no
C44 . C45 . C46 . 120.1(5) yes
C44 . C45 . H451 . 119.6 no
C46 . C45 . H451 . 120.3 no
C45 . C46 . C47 . 119.8(5) yes
C45 . C46 . H461 . 121.1 no
C47 . C46 . H461 . 119.1 no
C46 . C47 . C48 . 121.1(5) yes
C46 . C47 . H471 . 119.2 no
C48 . C47 . H471 . 119.7 no
C43 . C48 . C47 . 119.9(5) yes
C43 . C48 . H481 . 119.4 no
C47 . C48 . H481 . 120.7 no
C50 . C49 . C54 . 118.5(6) yes
C50 . C49 . P4 . 117.7(6) yes
C54 . C49 . P4 . 123.8(4) yes
C49 . C50 . C51 . 120.2(9) yes
C49 . C50 . H501 . 119.4 no
C51 . C50 . H501 . 120.4 no
C50 . C51 . C52 . 118.1(8) yes
C50 . C51 . H511 . 120.5 no
C52 . C51 . H511 . 121.4 no
C51 . C52 . C53 . 123.1(8) yes
C51 . C52 . H521 . 118.3 no
C53 . C52 . H521 . 118.6 no
C52 . C53 . C54 . 117.2(9) yes
C52 . C53 . H531 . 121.6 no
C54 . C53 . H531 . 121.2 no
C49 . C54 . C53 . 122.9(8) yes
C49 . C54 . H541 . 118.2 no
C53 . C54 . H541 . 118.9 no
C56 . C55 . C60 . 117.5(5) yes
C56 . C55 . P4 . 120.8(4) yes
C60 . C55 . P4 . 121.1(4) yes
C55 . C56 . C57 . 121.4(5) yes
C55 . C56 . H561 . 119.1 no
C57 . C56 . H561 . 119.5 no
C56 . C57 . C58 . 120.3(5) yes
C56 . C57 . H571 . 119.8 no
C58 . C57 . H571 . 119.9 no
C57 . C58 . C59 . 119.0(5) yes
C57 . C58 . H581 . 120.7 no
C59 . C58 . H581 . 120.3 no
C58 . C59 . C60 . 120.8(5) yes
C58 . C59 . H591 . 120.3 no
C60 . C59 . H591 . 118.9 no
C55 . C60 . C59 . 121.0(5) yes
C55 . C60 . H601 . 119.2 no
C59 . C60 . H601 . 119.9 no
C1 . N1 . C4 . 105.4(3) yes
C1 . N1 . Zr1 . 127.0(3) yes
C4 . N1 . Zr1 . 127.6(3) yes
C31 . N2 . C34 . 105.8(3) yes
C31 . N2 . Zr1 . 121.4(3) yes
C34 . N2 . Zr1 . 131.8(3) yes
C5 . P1 . C13 . 103.4(2) yes
C5 . P1 . C7 . 105.46(19) yes
C13 . P1 . C7 . 106.73(19) yes
C5 . P1 . Zr1 . 96.12(14) yes
C13 . P1 . Zr1 . 117.98(13) yes
C7 . P1 . Zr1 . 123.59(14) yes
C19 . P2 . C6 . 103.8(2) yes
C19 . P2 . C25 . 105.13(19) yes
C6 . P2 . C25 . 105.1(2) yes
C19 . P2 . Zr1 . 115.41(13) yes
C6 . P2 . Zr1 . 97.88(14) yes
C25 . P2 . Zr1 . 126.41(14) yes
C35 . P3 . C43 . 107.1(2) yes
C35 . P3 . C37 . 102.06(19) yes
C43 . P3 . C37 . 105.18(19) yes
C35 . P3 . Zr1 . 92.59(14) yes
C43 . P3 . Zr1 . 123.24(13) yes
C37 . P3 . Zr1 . 122.22(15) yes
C36 . P4 . C49 . 99.9(2) yes
C36 . P4 . C55 . 102.9(2) yes
C49 . P4 . C55 . 100.5(2) yes
P2 . Zr1 . P1 . 134.87(3) yes
P2 . Zr1 . P3 . 139.69(3) yes
P1 . Zr1 . P3 . 81.20(3) yes
P2 . Zr1 . N2 . 81.51(9) yes
P1 . Zr1 . N2 . 143.05(9) yes
P3 . Zr1 . N2 . 67.97(9) yes
P2 . Zr1 . N1 . 67.96(9) yes
P1 . Zr1 . N1 . 67.06(9) yes
P3 . Zr1 . N1 . 144.70(9) yes
N2 . Zr1 . N1 . 147.12(12) yes
P2 . Zr1 . Cl2 . 82.95(3) yes
P1 . Zr1 . Cl2 . 92.24(3) yes
P3 . Zr1 . Cl2 . 77.42(3) yes
N2 . Zr1 . Cl2 . 100.07(9) yes
N1 . Zr1 . Cl2 . 88.40(9) yes
P2 . Zr1 . Cl1 . 104.44(4) yes
P1 . Zr1 . Cl1 . 78.32(3) yes
P3 . Zr1 . Cl1 . 99.79(4) yes
N2 . Zr1 . Cl1 . 87.08(9) yes
N1 . Zr1 . Cl1 . 88.91(9) yes
Cl2 . Zr1 . Cl1 . 170.50(4) yes

loop_
_geom_bond_atom_site_label_1
_geom_bond_site_symmetry_1
_geom_bond_atom_site_label_2
_geom_bond_site_symmetry_2
_geom_bond_distance
_geom_bond_publ_flag
C1 . C2 . 1.366(6) yes
C1 . C5 . 1.465(6) yes
C1 . N1 . 1.409(5) yes
C2 . C3 . 1.411(6) yes
C2 . H21 . 0.942 no
C3 . C4 . 1.367(6) yes
C3 . H31 . 0.941 no
C4 . C6 . 1.486(6) yes
C4 . N1 . 1.398(5) yes
C5 . P1 . 1.839(4) yes
C5 . H51 . 0.981 no
C5 . H52 . 0.982 no
C6 . P2 . 1.828(4) yes
C6 . H62 . 0.985 no
C6 . H61 . 0.971 no
C7 . C8 . 1.388(6) yes
C7 . C12 . 1.398(6) yes
C7 . P1 . 1.819(4) yes
C8 . C9 . 1.380(6) yes
C8 . H81 . 0.949 no
C9 . C10 . 1.387(8) yes
C9 . H91 . 0.958 no
C10 . C11 . 1.362(8) yes
C10 . H101 . 0.951 no
C11 . C12 . 1.369(7) yes
C11 . H111 . 0.955 no
C12 . H121 . 0.953 no
C13 . C14 . 1.396(6) yes
C13 . C18 . 1.394(6) yes
C13 . P1 . 1.825(5) yes
C14 . C15 . 1.377(7) yes
C14 . H141 . 0.949 no
C15 . C16 . 1.381(7) yes
C15 . H151 . 0.962 no
C16 . C17 . 1.379(8) yes
C16 . H161 . 0.954 no
C17 . C18 . 1.383(7) yes
C17 . H171 . 0.943 no
C18 . H181 . 0.953 no
C19 . C20 . 1.417(6) yes
C19 . C24 . 1.382(6) yes
C19 . P2 . 1.829(5) yes
C20 . C21 . 1.375(6) yes
C20 . H201 . 0.949 no
C21 . C22 . 1.382(7) yes
C21 . H211 . 0.953 no
C22 . C23 . 1.378(7) yes
C22 . H221 . 0.953 no
C23 . C24 . 1.376(7) yes
C23 . H231 . 0.948 no
C24 . H241 . 0.947 no
C25 . C26 . 1.410(6) yes
C25 . C30 . 1.394(6) yes
C25 . P2 . 1.816(4) yes
C26 . C27 . 1.369(7) yes
C26 . H261 . 0.952 no
C27 . C28 . 1.383(7) yes
C27 . H271 . 0.961 no
C28 . C29 . 1.382(7) yes
C28 . H281 . 0.944 no
C29 . C30 . 1.389(6) yes
C29 . H291 . 0.950 no
C30 . H301 . 0.963 no
C31 . C32 . 1.361(6) yes
C31 . C35 . 1.494(6) yes
C31 . N2 . 1.407(5) yes
C32 . C33 . 1.399(7) yes
C32 . H321 . 0.948 no
C33 . C34 . 1.381(6) yes
C33 . H331 . 0.948 no
C34 . C36 . 1.499(6) yes
C34 . N2 . 1.391(5) yes
C35 . P3 . 1.831(4) yes
C35 . H351 . 0.984 no
C35 . H352 . 0.974 no
C36 . P4 . 1.886(4) yes
C36 . H362 . 0.983 no
C36 . H361 . 0.986 no
C37 . C38 . 1.398(6) yes
C37 . C42 . 1.399(6) yes
C37 . P3 . 1.819(4) yes
C38 . C39 . 1.382(7) yes
C38 . H381 . 0.961 no
C39 . C40 . 1.386(8) yes
C39 . H391 . 0.957 no
C40 . C41 . 1.386(8) yes
C40 . H401 . 0.942 no
C41 . C42 . 1.376(6) yes
C41 . H411 . 0.949 no
C42 . H421 . 0.965 no
C43 . C44 . 1.404(6) yes
C43 . C48 . 1.400(6) yes
C43 . P3 . 1.823(4) yes
C44 . C45 . 1.391(6) yes
C44 . H441 . 0.946 no
C45 . C46 . 1.384(7) yes
C45 . H451 . 0.955 no
C46 . C47 . 1.374(7) yes
C46 . H461 . 0.958 no
C47 . C48 . 1.389(7) yes
C47 . H471 . 0.949 no
C48 . H481 . 0.959 no
C49 . C50 . 1.377(8) yes
C49 . C54 . 1.389(9) yes
C49 . P4 . 1.850(6) yes
C50 . C51 . 1.413(11) yes
C50 . H501 . 0.994 no
C51 . C52 . 1.386(14) yes
C51 . H511 . 0.959 no
C52 . C53 . 1.361(14) yes
C52 . H521 . 0.947 no
C53 . C54 . 1.384(8) yes
C53 . H531 . 0.979 no
C54 . H541 . 0.980 no
C55 . C56 . 1.382(7) yes
C55 . C60 . 1.392(7) yes
C55 . P4 . 1.841(5) yes
C56 . C57 . 1.385(8) yes
C56 . H561 . 0.962 no
C57 . C58 . 1.374(8) yes
C57 . H571 . 0.946 no
C58 . C59 . 1.373(8) yes
C58 . H581 . 0.957 no
C59 . C60 . 1.380(7) yes
C59 . H591 . 0.950 no
C60 . H601 . 0.948 no
N1 . Zr1 . 2.260(3) yes
N2 . Zr1 . 2.264(3) yes
P1 . Zr1 . 2.8267(10) yes
P2 . Zr1 . 2.7935(10) yes
P3 . Zr1 . 2.8390(11) yes
Cl1 . Zr1 . 2.4193(11) yes
Cl2 . Zr1 . 2.4412(10) yes

loop_
_geom_hbond_atom_site_label_D
_geom_hbond_site_symmetry_D
_geom_hbond_atom_site_label_H
_geom_hbond_site_symmetry_H
_geom_hbond_atom_site_label_A
_geom_hbond_site_symmetry_A
_geom_hbond_angle_DHA
_geom_hbond_distance_DH
_geom_hbond_distance_HA
_geom_hbond_distance_DA
_geom_hbond_publ_flag
C20 . H201 . C4 . 124 0.95 2.53 3.156(8) yes
C20 . H201 . N1 . 139 0.95 2.54 3.310(8) yes
C30 . H301 . C31 . 178 0.96 2.60 3.560(8) yes
C30 . H301 . N2 . 147 0.96 2.58 3.426(8) yes

loop_
_platon_squeeze_void_nr
_platon_squeeze_void_average_x
_platon_squeeze_void_average_y
_platon_squeeze_void_average_z
_platon_squeeze_void_volume
_platon_squeeze_void_count_electrons
_platon_squeeze_void_content
1 0.500 0.500 0.500 142 39 ' '
